data_4021062
loop_
_publ_author_name
'J\'ozef Zienkiewicz'
'Piotr Kaszynski'
'Victor G. Young Jr.'

_publ_section_title
;
 Experimental and Theoretical Studies of Fused-Ring
 Persistent [1,2,4]Thiadiazinyl Radicals
;
_journal_name_full 'Journal of Organic Chemistry'
_journal_page_first 7525
_journal_page_last 7536
_journal_paper_doi 10.1021/jo0486746
_journal_volume 69
_journal_year 2004
_chemical_formula_moiety 'C13 H5 F4 N2 S'
_chemical_formula_sum 'C13 H5 F4 N2 S'
_chemical_formula_weight 297.25
_chemical_name_common 03211aaa
_space_group_IT_number 15
_symmetry_cell_setting monoclinic
_symmetry_space_group_name_Hall '-C 2yc'
_symmetry_space_group_name_H-M 'C 1 2/c 1'
_cell_angle_alpha 90.00
_cell_angle_beta 101.095(7)
_cell_angle_gamma 90.00
_cell_formula_units_Z 8
_cell_length_a 28.776(11)
_cell_length_b 12.737(5)
_cell_length_c 6.363(3)
_cell_measurement_temperature 173(2)
_cell_volume 2288.5(15)
_diffrn_ambient_temperature 173(2)
_exptl_crystal_density_diffrn 1.725
_cod_depositor_comments
;
The following automatic conversions were performed:
'_symmetry_cell_setting' value 'Monoclinic' changed to 'monoclinic'
according to '/home/saulius/struct/CIF-dictionaries/cif_core.dic'
dictionary named 'cif_core.dic' version 2.4.1 from 2010-06-29.

Automatic conversion script
Id: cif_fix_enum 1527 2010-12-29 10:47:43Z saulius 
;
_cod_original_sg_symbol_H-M 'C 2/c'
_cod_database_code 4021062

loop_
_symmetry_equiv_pos_as_xyz
'x, y, z'
'-x, y, -z+1/2'
'x+1/2, y+1/2, z'
'-x+1/2, y+1/2, -z+1/2'
'-x, -y, -z'
'x, -y, z-1/2'
'-x+1/2, -y+1/2, -z'
'x+1/2, -y+1/2, z-1/2'

loop_
_atom_site_label
_atom_site_type_symbol
_atom_site_fract_x
_atom_site_fract_y
_atom_site_fract_z
_atom_site_U_iso_or_equiv
_atom_site_adp_type
_atom_site_occupancy
_atom_site_symmetry_multiplicity
_atom_site_calc_flag
_atom_site_refinement_flags
_atom_site_disorder_assembly
_atom_site_disorder_group
S1 S 0.05742(3) 0.42185(5) 0.0349(2) 0.0373(3) Uani 1 1 d . . .
N2 N 0.05743(8) 0.54918(17) 0.0365(6) 0.0337(6) Uani 1 1 d . . .
C3 C 0.09803(9) 0.6054(2) 0.0728(6) 0.0254(6) Uani 1 1 d . . .
N4 N 0.14215(8) 0.57108(17) 0.1127(5) 0.0275(5) Uani 1 1 d . . .
C5 C 0.15149(10) 0.4657(2) 0.1226(6) 0.0260(6) Uani 1 1 d . . .
C6 C 0.11665(9) 0.3861(2) 0.0890(6) 0.0269(7) Uani 1 1 d . . .
C7 C 0.19860(10) 0.4326(2) 0.1678(7) 0.0320(7) Uani 1 1 d . . .
C8 C 0.21024(10) 0.3276(3) 0.1817(7) 0.0363(7) Uani 1 1 d . . .
C9 C 0.17554(11) 0.2514(2) 0.1481(7) 0.0359(7) Uani 1 1 d . . .
C10 C 0.12906(10) 0.2810(2) 0.1038(6) 0.0290(6) Uani 1 1 d . . .
C11 C 0.09141(10) 0.7215(2) 0.0682(6) 0.0252(6) Uani 1 1 d . . .
C12 C 0.13095(11) 0.7870(2) 0.1055(6) 0.0321(7) Uani 1 1 d . . .
H21A H 0.1619 0.7577 0.1322 0.039 Uiso 1 1 calc R . .
C13 C 0.12495(12) 0.8951(2) 0.1035(7) 0.0422(8) Uani 1 1 d . . .
H22A H 0.1519 0.9397 0.1284 0.051 Uiso 1 1 calc R . .
C14 C 0.08045(12) 0.9381(2) 0.0658(7) 0.0445(9) Uani 1 1 d . . .
H23A H 0.0767 1.0122 0.0654 0.053 Uiso 1 1 calc R . .
C15 C 0.04093(12) 0.8735(2) 0.0282(8) 0.0445(9) Uani 1 1 d . . .
H24A H 0.0101 0.9033 0.0002 0.053 Uiso 1 1 calc R . .
C16 C 0.04660(10) 0.7653(2) 0.0317(7) 0.0366(8) Uani 1 1 d . . .
H25A H 0.0195 0.7211 0.0090 0.044 Uiso 1 1 calc R . .
F17 F 0.23331(6) 0.50388(14) 0.2010(4) 0.0455(5) Uani 1 1 d . . .
F18 F 0.25575(6) 0.29864(17) 0.2283(5) 0.0587(7) Uani 1 1 d . . .
F19 F 0.18754(7) 0.14996(13) 0.1634(5) 0.0527(6) Uani 1 1 d . . .
F20 F 0.09488(6) 0.20745(12) 0.0726(4) 0.0378(4) Uani 1 1 d . . .

loop_
_atom_site_aniso_label
_atom_site_aniso_U_11
_atom_site_aniso_U_22
_atom_site_aniso_U_33
_atom_site_aniso_U_23
_atom_site_aniso_U_13
_atom_site_aniso_U_12
S1 0.0234(3) 0.0173(3) 0.0700(6) 0.0000(5) 0.0056(5) -0.0007(3)
N2 0.0252(11) 0.0165(11) 0.0578(19) 0.0007(15) 0.0039(17) 0.0004(9)
C3 0.0275(14) 0.0215(13) 0.0282(16) 0.0025(16) 0.0077(17) 0.0002(11)
N4 0.0260(11) 0.0238(12) 0.0321(14) -0.0001(14) 0.0043(14) -0.0011(10)
C5 0.0268(14) 0.0220(13) 0.0291(16) -0.0015(16) 0.0053(16) 0.0011(11)
C6 0.0259(14) 0.0231(14) 0.0311(17) 0.0021(17) 0.0042(17) 0.0042(11)
C7 0.0254(14) 0.0338(16) 0.0351(17) -0.0022(19) 0.0012(17) 0.0002(12)
C8 0.0260(14) 0.0404(17) 0.0411(19) 0.001(2) 0.0033(18) 0.0118(13)
C9 0.0408(16) 0.0280(15) 0.0384(19) 0.0043(19) 0.0065(19) 0.0112(13)
C10 0.0331(14) 0.0210(13) 0.0326(17) -0.0029(17) 0.0059(18) 0.0012(11)
C11 0.0323(14) 0.0198(13) 0.0232(15) -0.0004(16) 0.0044(17) -0.0037(11)
C12 0.0337(15) 0.0267(15) 0.0359(17) -0.0011(18) 0.0065(19) -0.0048(12)
C13 0.0519(19) 0.0250(15) 0.049(2) -0.004(2) 0.010(2) -0.0143(14)
C14 0.063(2) 0.0180(14) 0.051(2) -0.003(2) 0.009(2) -0.0007(14)
C15 0.0438(17) 0.0233(14) 0.064(3) 0.004(2) 0.005(2) 0.0055(14)
C16 0.0349(16) 0.0211(13) 0.054(2) -0.0008(19) 0.010(2) -0.0003(12)
F17 0.0246(8) 0.0429(10) 0.0672(14) -0.0031(13) 0.0046(12) -0.0059(8)
F18 0.0316(10) 0.0542(12) 0.0865(17) -0.0016(16) 0.0017(14) 0.0193(9)
F19 0.0541(11) 0.0295(9) 0.0734(15) 0.0063(13) 0.0094(14) 0.0194(8)
F20 0.0426(9) 0.0201(8) 0.0503(12) 0.0020(11) 0.0081(12) -0.0020(7)

loop_
_geom_bond_atom_site_label_1
_geom_bond_atom_site_label_2
_geom_bond_distance
_geom_bond_site_symmetry_2
_geom_bond_publ_flag
S1 N2 1.622(2) . ?
S1 C6 1.733(3) . ?
N2 C3 1.352(4) . ?
C3 N4 1.320(4) . ?
C3 C11 1.492(4) . ?
N4 C5 1.368(4) . ?
C5 C7 1.396(4) . ?
C5 C6 1.413(4) . ?
C6 C10 1.385(4) . ?
C7 F17 1.336(3) . ?
C7 C8 1.377(4) . ?
C8 F18 1.338(3) . ?
C8 C9 1.380(5) . ?
C9 F19 1.336(3) . ?
C9 C10 1.366(4) . ?
C10 F20 1.345(3) . ?
C11 C16 1.383(4) . ?
C11 C12 1.394(4) . ?
C12 C13 1.387(4) . ?
C12 H21A 0.9500 . ?
C13 C14 1.371(5) . ?
C13 H22A 0.9500 . ?
C14 C15 1.386(5) . ?
C14 H23A 0.9500 . ?
C15 C16 1.388(4) . ?
C15 H24A 0.9500 . ?
C16 H25A 0.9500 . ?
